data_2242961
loop_
_publ_author_name
'El Kalai, Fouad'
'Baydere, Cemile'
'Daoui, Said'
'Saddik, Rafik'
'Dege, Necmi'
'Karrouchi, Khalid'
'Benchat, Noureddine'

_publ_section_title
;
 Crystal structure and Hirshfeld surface analysis of ethyl
 2-[5-(3-chlorobenzyl)-6-oxo-3-phenyl-1,6-dihydropyridazin-1-yl]acetate
;
_journal_coeditor_code WM5505
_journal_issue 6
_journal_name_full 'Acta Crystallographica Section E'
_journal_page_first 892
_journal_page_last 895
_journal_paper_doi 10.1107/S2056989019007424
_journal_volume 75
_journal_year 2019
_chemical_formula_iupac 'C21 H19 Cl N2 O3'
_chemical_formula_moiety 'C21 H19 Cl N2 O3'
_chemical_formula_sum 'C21 H19 Cl N2 O3'
_chemical_formula_weight 382.83
_chemical_name_systematic
;
Ethyl
2-[5-(3-chlorobenzyl)-6-oxo-3-phenyl-1,6-dihydropyridazin-1-yl]acetate
;
_space_group_crystal_system triclinic
_space_group_IT_number 2
_space_group_name_Hall '-P 1'
_space_group_name_H-M_alt 'P -1'
_symmetry_space_group_name_Hall '-P 1'
_symmetry_space_group_name_H-M 'P -1'
_atom_sites_solution_hydrogens geom
_audit_creation_method SHELXL-2018/3
_cell_angle_alpha 94.801(9)
_cell_angle_beta 103.596(9)
_cell_angle_gamma 106.905(9)
_cell_formula_units_Z 2
_cell_length_a 8.8410(11)
_cell_length_b 10.3043(12)
_cell_length_c 11.3610(12)
_cell_measurement_reflns_used 11025
_cell_measurement_temperature 296(2)
_cell_measurement_theta_max 31.43
_cell_measurement_theta_min 3.03
_cell_volume 949.6(2)
_computing_cell_refinement
;
X-AREA (Stoe & Cie, 2002)
;
_computing_data_collection
;
X-AREA (Stoe & Cie, 2002)
;
_computing_data_reduction
;
X-RED (Stoe & Cie, 2002)
;
_computing_molecular_graphics
;
Mercury (Macrae <i>et al.</i>,  2008) and PLATON (Spek, 2009)
;
_computing_publication_material
;
WinGX (Farrugia, 2012), SHELXL2018 (Sheldrick, 2015b),
PLATON (Spek, 2009) and publCIF (Westrip, 2010)
;
_computing_structure_refinement
;
SHELXL2018 (Sheldrick, 2015b)
;
_computing_structure_solution
;
SHELXT2017 (Sheldrick, 2015a)
;
_diffrn_ambient_temperature 296(2)
_diffrn_detector_area_resol_mean 6.67
_diffrn_measured_fraction_theta_full 0.997
_diffrn_measured_fraction_theta_max 0.997
_diffrn_measurement_device_type 'Stoe IPDS 2'
_diffrn_measurement_method 'rotation method'
_diffrn_radiation_type MoK\a
_diffrn_radiation_wavelength 0.71073
_diffrn_reflns_av_R_equivalents 0.0312
_diffrn_reflns_av_unetI/netI 0.0457
_diffrn_reflns_limit_h_max 10
_diffrn_reflns_limit_h_min -10
_diffrn_reflns_limit_k_max 12
_diffrn_reflns_limit_k_min -12
_diffrn_reflns_limit_l_max 14
_diffrn_reflns_limit_l_min -14
_diffrn_reflns_number 9612
_diffrn_reflns_theta_full 25.242
_diffrn_reflns_theta_max 25.997
_diffrn_reflns_theta_min 3.027
_exptl_absorpt_coefficient_mu 0.225
_exptl_absorpt_correction_T_max 0.9602
_exptl_absorpt_correction_T_min 0.8755
_exptl_absorpt_correction_type integration
_exptl_absorpt_process_details
;
(X-RED32; Stoe & Cie, 2002)
;
_exptl_crystal_colour yellow
_exptl_crystal_density_diffrn 1.339
_exptl_crystal_description prism
_exptl_crystal_F_000 400
_exptl_crystal_size_max 0.880
_exptl_crystal_size_mid 0.527
_exptl_crystal_size_min 0.190
_refine_diff_density_max 0.264
_refine_diff_density_min -0.337
_refine_ls_extinction_method none
_refine_ls_goodness_of_fit_ref 0.910
_refine_ls_hydrogen_treatment constr
_refine_ls_matrix_type full
_refine_ls_number_parameters 245
_refine_ls_number_reflns 3716
_refine_ls_number_restraints 0
_refine_ls_restrained_S_all 0.910
_refine_ls_R_factor_all 0.0979
_refine_ls_R_factor_gt 0.0470
_refine_ls_shift/su_max 0.000
_refine_ls_shift/su_mean 0.000
_refine_ls_structure_factor_coef Fsqd
_refine_ls_weighting_details 'w=1/[\s^2^(Fo^2^)+(0.0666P)^2^] where P=(Fo^2^+2Fc^2^)/3'
_refine_ls_weighting_scheme calc
_refine_ls_wR_factor_gt 0.1105
_refine_ls_wR_factor_ref 0.1266
_reflns_number_gt 2058
_reflns_number_total 3716
_reflns_threshold_expression 'I > 2\s(I)'
_cod_data_source_file wm5505sup1.cif
_cod_data_source_block I
_cod_database_code 2242961
_shelx_space_group_comment
;
The symmetry employed for this shelxl refinement is uniquely defined
by the following loop, which should always be used as a source of
symmetry information in preference to the above space-group names.
They are only intended as comments.
;

loop_
_space_group_symop_operation_xyz
'x, y, z'
'-x, -y, -z'

loop_
_atom_site_type_symbol
_atom_site_label
_atom_site_fract_x
_atom_site_fract_y
_atom_site_fract_z
_atom_site_U_iso_or_equiv
_atom_site_adp_type
_atom_site_calc_flag
_atom_site_occupancy
Cl Cl1 0.29831(14) 0.53925(11) -0.10674(8) 0.1264(4) Uani d 1
O O3 0.72303(19) 0.86361(16) 0.93869(13) 0.0654(5) Uani d 1
O O2 0.4976(2) 0.87323(18) 0.80559(15) 0.0704(5) Uani d 1
O O1 0.6649(2) 0.89797(17) 0.57180(15) 0.0725(5) Uani d 1
N N1 0.4130(2) 0.57611(18) 0.60996(15) 0.0503(5) Uani d 1
N N2 0.5368(2) 0.69655(18) 0.62523(15) 0.0542(5) Uani d 1
C C12 0.1658(3) 0.4089(2) 0.49033(17) 0.0463(5) Uani d 1
C C11 0.3033(3) 0.5381(2) 0.50375(17) 0.0462(5) Uani d 1
C C19 0.6111(3) 0.8315(2) 0.83046(19) 0.0536(6) Uani d 1
C C10 0.3151(3) 0.6166(2) 0.40745(18) 0.0507(5) Uani d 1
H H10 0.238158 0.583782 0.331377 0.061 Uiso calc 1
C C9 0.4352(3) 0.7377(2) 0.42376(19) 0.0528(6) Uani d 1
C C13 0.0216(3) 0.3784(2) 0.39727(19) 0.0556(6) Uani d 1
H H13 0.012681 0.437926 0.340794 0.067 Uiso calc 1
C C8 0.5539(3) 0.7869(2) 0.5427(2) 0.0557(6) Uani d 1
C C5 0.3334(3) 0.7688(2) 0.2046(2) 0.0602(6) Uani d 1
C C17 0.1752(3) 0.3177(2) 0.5723(2) 0.0617(6) Uani d 1
H H17 0.270130 0.335520 0.636054 0.074 Uiso calc 1
C C18 0.6531(3) 0.7357(2) 0.7459(2) 0.0618(6) Uani d 1
H H18A 0.762208 0.780076 0.737838 0.074 Uiso calc 1
H H18B 0.654649 0.653680 0.781667 0.074 Uiso calc 1
C C14 -0.1095(3) 0.2608(3) 0.3867(2) 0.0659(7) Uani d 1
H H14 -0.206077 0.242734 0.324506 0.079 Uiso calc 1
C C6 0.3669(3) 0.6883(3) 0.1175(2) 0.0693(7) Uani d 1
H H6 0.465811 0.669538 0.134709 0.083 Uiso calc 1
C C15 -0.0967(4) 0.1717(3) 0.4678(3) 0.0735(7) Uani d 1
H H15 -0.183752 0.091911 0.460255 0.088 Uiso calc 1
C C7 0.4550(3) 0.8283(2) 0.3280(2) 0.0659(7) Uani d 1
H H7A 0.565102 0.846300 0.318471 0.079 Uiso calc 1
H H7B 0.444144 0.915570 0.356666 0.079 Uiso calc 1
C C20 0.6983(3) 0.9534(3) 1.0330(2) 0.0697(7) Uani d 1
H H20A 0.592464 0.912468 1.048073 0.084 Uiso calc 1
H H20B 0.702185 1.041629 1.007747 0.084 Uiso calc 1
C C16 0.0439(4) 0.1999(3) 0.5596(3) 0.0749(8) Uani d 1
H H16 0.051884 0.138934 0.614912 0.090 Uiso calc 1
C C1 0.2528(4) 0.6351(3) 0.0037(2) 0.0752(8) Uani d 1
C C4 0.1844(4) 0.7928(3) 0.1767(2) 0.0752(8) Uani d 1
H H4 0.160060 0.847345 0.234301 0.090 Uiso calc 1
C C2 0.1061(4) 0.6593(3) -0.0218(3) 0.0839(9) Uani d 1
H H2 0.030067 0.622809 -0.097796 0.101 Uiso calc 1
C C3 0.0711(4) 0.7371(3) 0.0646(3) 0.0902(9) Uani d 1
H H3 -0.029726 0.752677 0.047719 0.108 Uiso calc 1
C C21 0.8330(5) 0.9709(4) 1.1455(3) 0.1279(16) Uani d 1
H H21A 0.936252 1.019422 1.131745 0.192 Uiso calc 1
H H21B 0.834403 0.882260 1.164831 0.192 Uiso calc 1
H H21C 0.815587 1.022374 1.212596 0.192 Uiso calc 1

loop_
_atom_site_aniso_label
_atom_site_aniso_U_11
_atom_site_aniso_U_22
_atom_site_aniso_U_33
_atom_site_aniso_U_12
_atom_site_aniso_U_13
_atom_site_aniso_U_23
Cl1 0.1545(9) 0.1266(8) 0.0925(6) 0.0370(7) 0.0468(6) -0.0221(5)
O3 0.0619(10) 0.0768(11) 0.0468(8) 0.0251(9) -0.0023(8) -0.0084(7)
O2 0.0597(11) 0.0818(12) 0.0620(10) 0.0286(9) 0.0007(8) -0.0056(8)
O1 0.0687(11) 0.0536(10) 0.0731(11) -0.0058(9) 0.0156(9) -0.0070(8)
N1 0.0517(11) 0.0514(11) 0.0437(10) 0.0153(9) 0.0090(8) 0.0008(8)
N2 0.0504(11) 0.0545(11) 0.0460(10) 0.0091(10) 0.0048(8) -0.0036(8)
C12 0.0519(13) 0.0456(12) 0.0411(11) 0.0144(10) 0.0158(10) 0.0004(9)
C11 0.0502(13) 0.0478(12) 0.0386(11) 0.0162(11) 0.0100(10) 0.0005(9)
C19 0.0475(13) 0.0558(13) 0.0452(12) 0.0093(11) 0.0012(10) 0.0008(9)
C10 0.0563(14) 0.0501(13) 0.0401(11) 0.0141(11) 0.0086(10) 0.0009(9)
C9 0.0594(14) 0.0458(12) 0.0505(12) 0.0126(11) 0.0175(11) 0.0015(9)
C13 0.0589(14) 0.0537(13) 0.0475(12) 0.0142(12) 0.0098(11) -0.0004(10)
C8 0.0573(15) 0.0511(13) 0.0525(13) 0.0119(12) 0.0145(11) -0.0035(10)
C5 0.0752(17) 0.0482(13) 0.0541(13) 0.0100(12) 0.0218(12) 0.0158(10)
C17 0.0624(16) 0.0636(15) 0.0562(13) 0.0174(13) 0.0130(12) 0.0126(11)
C18 0.0541(14) 0.0672(15) 0.0505(12) 0.0165(12) -0.0014(11) -0.0082(11)
C14 0.0514(15) 0.0637(16) 0.0668(15) 0.0067(13) 0.0084(12) -0.0105(13)
C6 0.0742(18) 0.0634(15) 0.0690(16) 0.0162(13) 0.0246(14) 0.0100(12)
C15 0.0699(18) 0.0566(16) 0.0838(18) 0.0018(13) 0.0295(15) -0.0022(14)
C7 0.0793(18) 0.0524(14) 0.0592(14) 0.0114(12) 0.0179(13) 0.0110(11)
C20 0.0812(19) 0.0734(17) 0.0524(13) 0.0277(14) 0.0147(13) -0.0022(12)
C16 0.091(2) 0.0592(16) 0.0750(17) 0.0149(16) 0.0318(16) 0.0214(13)
C1 0.095(2) 0.0646(16) 0.0622(16) 0.0137(16) 0.0299(15) 0.0051(12)
C4 0.089(2) 0.0779(18) 0.0639(16) 0.0308(16) 0.0244(15) 0.0151(13)
C2 0.092(2) 0.085(2) 0.0601(16) 0.0142(17) 0.0099(16) 0.0108(14)
C3 0.088(2) 0.101(2) 0.083(2) 0.0356(18) 0.0183(17) 0.0193(17)
C21 0.156(3) 0.171(4) 0.0489(16) 0.091(3) -0.0186(19) -0.0337(18)

loop_
_atom_type_symbol
_atom_type_description
_atom_type_scat_dispersion_real
_atom_type_scat_dispersion_imag
_atom_type_scat_source
C C 0.0033 0.0016 'International Tables Vol C Tables 4.2.6.8 and 6.1.1.4'
H H 0.0000 0.0000 'International Tables Vol C Tables 4.2.6.8 and 6.1.1.4'
Cl Cl 0.1484 0.1585 'International Tables Vol C Tables 4.2.6.8 and 6.1.1.4'
N N 0.0061 0.0033 'International Tables Vol C Tables 4.2.6.8 and 6.1.1.4'
O O 0.0106 0.0060 'International Tables Vol C Tables 4.2.6.8 and 6.1.1.4'

loop_
_geom_angle_atom_site_label_1
_geom_angle_atom_site_label_2
_geom_angle_atom_site_label_3
_geom_angle
C19 O3 C20 116.13(18)
C11 N1 N2 116.83(18)
N1 N2 C8 126.86(17)
N1 N2 C18 114.58(19)
C8 N2 C18 118.35(19)
C17 C12 C13 117.8(2)
C17 C12 C11 121.31(19)
C13 C12 C11 120.81(19)
N1 C11 C10 121.6(2)
N1 C11 C12 116.04(18)
C10 C11 C12 122.40(17)
O2 C19 O3 125.0(2)
O2 C19 C18 126.11(19)
O3 C19 C18 108.9(2)
C9 C10 C11 121.50(19)
C9 C10 H10 119.3
C11 C10 H10 119.3
C10 C9 C8 118.4(2)
C10 C9 C7 125.0(2)
C8 C9 C7 116.5(2)
C12 C13 C14 121.3(2)
C12 C13 H13 119.4
C14 C13 H13 119.4
O1 C8 N2 120.3(2)
O1 C8 C9 125.2(2)
N2 C8 C9 114.5(2)
C6 C5 C4 118.5(2)
C6 C5 C7 121.1(3)
C4 C5 C7 120.4(2)
C12 C17 C16 120.2(2)
C12 C17 H17 119.9
C16 C17 H17 119.9
N2 C18 C19 112.24(19)
N2 C18 H18A 109.2
C19 C18 H18A 109.2
N2 C18 H18B 109.2
C19 C18 H18B 109.2
H18A C18 H18B 107.9
C15 C14 C13 119.8(2)
C15 C14 H14 120.1
C13 C14 H14 120.1
C5 C6 C1 120.0(3)
C5 C6 H6 120.0
C1 C6 H6 120.0
C16 C15 C14 119.7(2)
C16 C15 H15 120.1
C14 C15 H15 120.1
C9 C7 C5 114.18(19)
C9 C7 H7A 108.7
C5 C7 H7A 108.7
C9 C7 H7B 108.7
C5 C7 H7B 108.7
H7A C7 H7B 107.6
O3 C20 C21 106.6(2)
O3 C20 H20A 110.4
C21 C20 H20A 110.4
O3 C20 H20B 110.4
C21 C20 H20B 110.4
H20A C20 H20B 108.6
C15 C16 C17 121.1(3)
C15 C16 H16 119.4
C17 C16 H16 119.4
C2 C1 C6 120.6(3)
C2 C1 Cl1 119.6(2)
C6 C1 Cl1 119.8(3)
C3 C4 C5 120.9(3)
C3 C4 H4 119.6
C5 C4 H4 119.6
C1 C2 C3 119.7(3)
C1 C2 H2 120.1
C3 C2 H2 120.1
C2 C3 C4 120.3(3)
C2 C3 H3 119.9
C4 C3 H3 119.9
C20 C21 H21A 109.5
C20 C21 H21B 109.5
H21A C21 H21B 109.5
C20 C21 H21C 109.5
H21A C21 H21C 109.5
H21B C21 H21C 109.5

loop_
_geom_bond_atom_site_label_1
_geom_bond_atom_site_label_2
_geom_bond_distance
Cl1 C1 1.724(3)
O3 C19 1.331(2)
O3 C20 1.454(3)
O2 C19 1.187(3)
O1 C8 1.230(3)
N1 C11 1.304(2)
N1 N2 1.362(2)
N2 C8 1.378(3)
N2 C18 1.450(3)
C12 C17 1.383(3)
C12 C13 1.385(3)
C12 C11 1.487(3)
C11 C10 1.420(3)
C19 C18 1.502(3)
C10 C9 1.347(3)
C10 H10 0.9300
C9 C8 1.447(3)
C9 C7 1.500(3)
C13 C14 1.386(3)
C13 H13 0.9300
C5 C6 1.378(3)
C5 C4 1.380(4)
C5 C7 1.503(3)
C17 C16 1.384(4)
C17 H17 0.9300
C18 H18A 0.9700
C18 H18B 0.9700
C14 C15 1.362(4)
C14 H14 0.9300
C6 C1 1.391(4)
C6 H6 0.9300
C15 C16 1.359(4)
C15 H15 0.9300
C7 H7A 0.9700
C7 H7B 0.9700
C20 C21 1.484(4)
C20 H20A 0.9700
C20 H20B 0.9700
C16 H16 0.9300
C1 C2 1.360(4)
C4 C3 1.378(4)
C4 H4 0.9300
C2 C3 1.363(4)
C2 H2 0.9300
C3 H3 0.9300
C21 H21A 0.9600
C21 H21B 0.9600
C21 H21C 0.9600

loop_
_geom_hbond_atom_site_label_D
_geom_hbond_atom_site_label_H
_geom_hbond_atom_site_label_A
_geom_hbond_site_symmetry_A
_geom_hbond_distance_DH
_geom_hbond_distance_HA
_geom_hbond_distance_DA
_geom_hbond_angle_DHA
_geom_hbond_publ_flag
C14 H14 O2 2_566 0.93 2.53 3.416(3) 160.4 yes
C7 H7B O1 2_676 0.97 2.54 3.485(3) 164.0 yes
C15 H15 O1 1_445 0.93 2.66 3.474(3) 147.0 yes
C20 H20B Cg2 2_656 0.97 2.81 3.759(3) 165.0 yes

_cod_database_fobs_code 2242961
